data_8105072
loop_
_publ_author_name
'Alexander, Orbett T.'
'Brink, Alice'
'Visser, Hendrik G.'

_publ_section_title
;
 The crystal structure of
 bis(\m2-5,7-dichloroquinolin-8-olato-\k3N,O:O)-tetrakis(5,7-dichloroquinolin-8-olato-\k2N,O)bis(methanol-\k1O)dieuropium(III)
 --- toluene (1/1), C63H39Cl12Eu2N6O8
;
_journal_issue 1
_journal_name_full 'Zeitschrift f\"ur Kristallographie - New Crystal Structures'
_journal_page_first 247
_journal_page_last 249
_journal_paper_doi 10.1515/ncrs-2019-0606
_journal_volume 235
_journal_year 2019
_chemical_formula_moiety 'C56 H32 Cl12 Eu2 N6 O8, C7 H7'
_chemical_formula_sum 'C63 H39 Cl12 Eu2 N6 O8'
_chemical_formula_weight 1737.32
_space_group_crystal_system triclinic
_space_group_IT_number 2
_space_group_name_Hall '-P 1'
_space_group_name_H-M_alt 'P -1'
_atom_sites_solution_hydrogens mixed
_cell_angle_alpha 65.288(5)
_cell_angle_beta 71.325(5)
_cell_angle_gamma 88.067(5)
_cell_formula_units_Z 1
_cell_length_a 10.720(5)
_cell_length_b 12.232(5)
_cell_length_c 14.267(5)
_cell_measurement_reflns_used 6292
_cell_measurement_temperature 293(2)
_cell_measurement_theta_max 27.998
_cell_measurement_theta_min 2.890
_cell_volume 1599.1(11)
_computing_cell_refinement 'Bruker SAINT'
_computing_data_collection 'Bruker APEX2'
_computing_data_reduction 'Bruker SAINT'
_computing_molecular_graphics 'Olex2 (Dolomanov et al., 2009)'
_computing_publication_material 'Olex2 (Dolomanov et al., 2009)'
_computing_structure_refinement 'ShelXL (Sheldrick, 2015)'
_computing_structure_solution 'ShelXT (Sheldrick, 2015)'
_diffrn_ambient_temperature 293(2)
_diffrn_measured_fraction_theta_full 0.994
_diffrn_measured_fraction_theta_max 0.991
_diffrn_measurement_device_type 'Bruker APEX-II CCD'
_diffrn_measurement_method '\f and \w scans'
_diffrn_radiation_type MoK\a
_diffrn_radiation_wavelength 0.71073
_diffrn_reflns_av_R_equivalents 0.0767
_diffrn_reflns_av_unetI/netI 0.0636
_diffrn_reflns_Laue_measured_fraction_full 0.994
_diffrn_reflns_Laue_measured_fraction_max 0.991
_diffrn_reflns_limit_h_max 14
_diffrn_reflns_limit_h_min -14
_diffrn_reflns_limit_k_max 16
_diffrn_reflns_limit_k_min -16
_diffrn_reflns_limit_l_max 18
_diffrn_reflns_limit_l_min -16
_diffrn_reflns_number 34241
_diffrn_reflns_point_group_measured_fraction_full 0.994
_diffrn_reflns_point_group_measured_fraction_max 0.991
_diffrn_reflns_theta_full 25.242
_diffrn_reflns_theta_max 27.998
_diffrn_reflns_theta_min 2.890
_exptl_absorpt_coefficient_mu 2.505
_exptl_absorpt_correction_T_max 0.7457
_exptl_absorpt_correction_T_min 0.5060
_exptl_absorpt_correction_type multi-scan
_exptl_absorpt_process_details
;
SADABS (Bruker, 2004)
;
_exptl_crystal_colour yellow
_exptl_crystal_density_diffrn 1.804
_exptl_crystal_description block
_exptl_crystal_F_000 853
_exptl_crystal_size_max 0.221
_exptl_crystal_size_mid 0.189
_exptl_crystal_size_min 0.122
_refine_diff_density_max 0.871
_refine_diff_density_min -0.692
_refine_diff_density_rms 0.122
_refine_ls_extinction_coef .
_refine_ls_extinction_method none
_refine_ls_goodness_of_fit_ref 1.001
_refine_ls_hydrogen_treatment mixed
_refine_ls_matrix_type full
_refine_ls_number_parameters 420
_refine_ls_number_reflns 7633
_refine_ls_number_restraints 48
_refine_ls_restrained_S_all 1.011
_refine_ls_R_factor_all 0.0482
_refine_ls_R_factor_gt 0.0358
_refine_ls_shift/su_max 0.002
_refine_ls_shift/su_mean 0.000
_refine_ls_structure_factor_coef Fsqd
_refine_ls_weighting_details 'w=1/[\s^2^(Fo^2^)+(0.0335P)^2^] where P=(Fo^2^+2Fc^2^)/3'
_refine_ls_weighting_scheme calc
_refine_ls_wR_factor_gt 0.0718
_refine_ls_wR_factor_ref 0.0785
_reflns_Friedel_coverage 0.000
_reflns_Friedel_fraction_full .
_reflns_Friedel_fraction_max .
_reflns_number_gt 6291
_reflns_number_total 7633
_reflns_threshold_expression 'I > 2\s(I)'
_cod_data_source_file suppl_ncrs-2019-0606_suppl.cif
_cod_data_source_block 14nloa7_0m
_cod_database_code 8105072
_shelx_space_group_comment
;
The symmetry employed for this shelxl refinement is uniquely defined
by the following loop, which should always be used as a source of
symmetry information in preference to the above space-group names.
They are only intended as comments.
;

loop_
_space_group_symop_operation_xyz
'x, y, z'
'-x, -y, -z'

loop_
_atom_site_label
_atom_site_type_symbol
_atom_site_fract_x
_atom_site_fract_y
_atom_site_fract_z
_atom_site_U_iso_or_equiv
_atom_site_adp_type
_atom_site_occupancy
_atom_site_site_symmetry_order
_atom_site_calc_flag
_atom_site_refinement_flags_posn
_atom_site_refinement_flags_adp
_atom_site_refinement_flags_occupancy
_atom_site_disorder_assembly
_atom_site_disorder_group
Eu1 Eu 0.54445(2) 0.54657(2) 0.34215(2) 0.02670(6) Uani 1 1 d . . . . .
O4 O 0.5610(3) 0.3291(2) 0.42868(19) 0.0416(7) Uani 1 1 d . . . . .
H4 H 0.524(4) 0.304(4) 0.491(3) 0.062 Uiso 1 1 d R . . . .
Cl1 Cl -0.15406(11) 0.26395(11) 0.58949(9) 0.0602(3) Uani 1 1 d . . . . .
Cl2 Cl 0.13815(10) 0.52058(10) 0.68640(7) 0.0450(2) Uani 1 1 d . . . . .
Cl3 Cl 0.36730(15) 1.17002(11) 0.07931(10) 0.0748(4) Uani 1 1 d . . . . .
Cl4 Cl 0.64713(14) 0.96320(10) 0.34746(10) 0.0686(4) Uani 1 1 d . . . . .
Cl5 Cl 1.09450(13) 0.72247(13) -0.18544(9) 0.0800(4) Uani 1 1 d . . . . .
Cl6 Cl 0.65696(14) 0.40191(12) 0.03112(9) 0.0680(4) Uani 1 1 d . . . . .
O1 O 0.3651(2) 0.4942(2) 0.51137(16) 0.0282(5) Uani 1 1 d . . . . .
O2 O 0.5502(2) 0.7324(2) 0.35541(16) 0.0329(6) Uani 1 1 d . . . . .
O3 O 0.6046(2) 0.5072(2) 0.19228(17) 0.0368(6) Uani 1 1 d . . . . .
N1 N 0.3384(3) 0.4253(2) 0.3613(2) 0.0307(7) Uani 1 1 d . . . . .
N2 N 0.4262(3) 0.7128(3) 0.2262(2) 0.0318(7) Uani 1 1 d . . . . .
N3 N 0.7478(3) 0.6933(3) 0.1754(2) 0.0338(7) Uani 1 1 d . . . . .
C1 C 0.3285(4) 0.3817(3) 0.2935(3) 0.0394(9) Uani 1 1 d . . . . .
H1 H 0.4022 0.3955 0.2319 0.047 Uiso 1 1 calc R . . . .
C2 C 0.2139(4) 0.3156(3) 0.3083(3) 0.0431(10) Uani 1 1 d . . . . .
H2 H 0.2135 0.2838 0.2595 0.052 Uiso 1 1 calc R . . . .
C3 C 0.1024(4) 0.2988(3) 0.3961(3) 0.0418(9) Uani 1 1 d . . . . .
H3 H 0.0242 0.2579 0.4060 0.050 Uiso 1 1 calc R . . . .
C4 C 0.1076(4) 0.3439(3) 0.4708(3) 0.0346(8) Uani 1 1 d . . . . .
C5 C -0.0011(4) 0.3351(3) 0.5631(3) 0.0384(9) Uani 1 1 d . . . . .
C6 C 0.0103(4) 0.3869(4) 0.6278(3) 0.0425(10) Uani 1 1 d . . . . .
H6 H -0.0634 0.3833 0.6859 0.051 Uiso 1 1 calc R . . . .
C7 C 0.1316(4) 0.4455(3) 0.6079(3) 0.0346(8) Uani 1 1 d . . . . .
C8 C 0.2464(3) 0.4491(3) 0.5259(2) 0.0279(7) Uani 1 1 d . . . . .
C9 C 0.2289(3) 0.4040(3) 0.4528(2) 0.0299(8) Uani 1 1 d . . . . .
C10 C 0.3607(4) 0.7026(4) 0.1661(3) 0.0443(10) Uani 1 1 d . . . . .
H10 H 0.3495 0.6274 0.1664 0.053 Uiso 1 1 calc R . . . .
C11 C 0.3064(5) 0.8003(4) 0.1011(3) 0.0531(11) Uani 1 1 d . . . . .
H11 H 0.2582 0.7879 0.0619 0.064 Uiso 1 1 calc R . . . .
C12 C 0.3248(5) 0.9111(4) 0.0960(3) 0.0521(12) Uani 1 1 d . . . . .
H12 H 0.2897 0.9757 0.0530 0.063 Uiso 1 1 calc R . . . .
C14 C 0.4269(5) 1.0404(4) 0.1564(3) 0.0498(12) Uani 1 1 d . . . . .
C15 C 0.5023(5) 1.0501(4) 0.2126(3) 0.0494(11) Uani 1 1 d . . . . .
H15 H 0.5241 1.1254 0.2083 0.059 Uiso 1 1 calc R . . . .
C16 C 0.5484(4) 0.9464(3) 0.2780(3) 0.0422(10) Uani 1 1 d . . . . .
C17 C 0.5171(4) 0.8321(3) 0.2890(3) 0.0319(8) Uani 1 1 d . . . . .
C18 C 0.4457(4) 0.8247(3) 0.2225(2) 0.0321(8) Uani 1 1 d . . . . .
C13 C 0.3973(4) 0.9286(3) 0.1561(3) 0.0398(10) Uani 1 1 d . . . . .
C19 C 0.8195(4) 0.7810(3) 0.1714(3) 0.0434(10) Uani 1 1 d . . . . .
H19 H 0.7894 0.8071 0.2266 0.052 Uiso 1 1 calc R . . . .
C20 C 0.9408(4) 0.8372(4) 0.0861(4) 0.0570(12) Uani 1 1 d . . . . .
H20 H 0.9899 0.8984 0.0861 0.068 Uiso 1 1 calc R . . . .
C21 C 0.9855(4) 0.8016(4) 0.0040(3) 0.0546(12) Uani 1 1 d . . . . .
H21 H 1.0652 0.8389 -0.0524 0.066 Uiso 1 1 calc R . . . .
C22 C 0.9123(4) 0.7089(4) 0.0038(3) 0.0404(9) Uani 1 1 d . . . . .
C23 C 0.9473(4) 0.6618(4) -0.0747(3) 0.0486(12) Uani 1 1 d . . . . .
C24 C 0.8709(4) 0.5702(4) -0.0654(3) 0.0509(12) Uani 1 1 d . . . . .
H24 H 0.8968 0.5410 -0.1186 0.061 Uiso 1 1 calc R . . . .
C25 C 0.7539(4) 0.5186(4) 0.0227(3) 0.0416(10) Uani 1 1 d . . . . .
C26 C 0.7110(4) 0.5569(3) 0.1060(2) 0.0337(8) Uani 1 1 d . . . . .
C27 C 0.7909(4) 0.6556(3) 0.0940(2) 0.0331(8) Uani 1 1 d . . . . .
C28 C 0.5864(6) 0.2385(4) 0.3909(4) 0.0694(16) Uani 1 1 d . . . . .
H28A H 0.6223 0.2756 0.3123 0.104 Uiso 1 1 calc GR . . . .
H28B H 0.5053 0.1883 0.4146 0.104 Uiso 1 1 calc GR . . . .
H28C H 0.6490 0.1899 0.4201 0.104 Uiso 1 1 calc GR . . . .
C29 C -0.034(2) 0.0017(17) 0.7046(13) 0.173(8) Uani 0.5 1 d . U P . .
H29A H -0.1262 -0.0185 0.7500 0.259 Uiso 0.5 1 calc GR . P . .
H29B H -0.0058 0.0834 0.6874 0.259 Uiso 0.5 1 calc GR . P . .
H29C H 0.0177 -0.0526 0.7430 0.259 Uiso 0.5 1 calc GR . P . .
C30 C -0.0176(8) -0.0096(6) 0.6003(6) 0.1002(17) Uani 1 1 d . U . . .
C31 C 0.1062(8) -0.0082(6) 0.5351(6) 0.1118(17) Uani 1 1 d . U . . .
H31 H 0.1763 -0.0136 0.5614 0.134 Uiso 1 1 calc R . . . .
C32 C 0.1315(8) 0.0009(6) 0.4321(6) 0.1178(19) Uani 1 1 d . U . . .
H32 H 0.2163 0.0015 0.3867 0.141 Uiso 1 1 calc R . . . .

loop_
_atom_site_aniso_label
_atom_site_aniso_U_11
_atom_site_aniso_U_22
_atom_site_aniso_U_33
_atom_site_aniso_U_23
_atom_site_aniso_U_13
_atom_site_aniso_U_12
Eu1 0.03053(11) 0.02867(10) 0.02183(9) -0.01321(7) -0.00677(7) 0.00323(7)
O4 0.0594(19) 0.0348(15) 0.0320(12) -0.0186(12) -0.0120(13) 0.0125(13)
Cl1 0.0358(6) 0.0642(7) 0.0707(7) -0.0291(6) -0.0038(5) -0.0111(5)
Cl2 0.0434(6) 0.0611(6) 0.0378(4) -0.0302(5) -0.0115(4) 0.0156(5)
Cl3 0.0884(10) 0.0460(7) 0.0708(7) -0.0071(6) -0.0293(7) 0.0301(7)
Cl4 0.0957(10) 0.0487(6) 0.0856(8) -0.0369(6) -0.0496(8) 0.0036(7)
Cl5 0.0609(8) 0.0937(10) 0.0468(6) -0.0188(6) 0.0152(6) 0.0049(7)
Cl6 0.0862(9) 0.0775(8) 0.0559(6) -0.0493(6) -0.0142(6) -0.0015(7)
O1 0.0257(12) 0.0339(13) 0.0280(11) -0.0171(10) -0.0078(10) 0.0050(10)
O2 0.0452(15) 0.0290(13) 0.0297(11) -0.0149(10) -0.0166(11) 0.0076(11)
O3 0.0383(15) 0.0446(15) 0.0285(11) -0.0213(11) -0.0039(11) -0.0034(12)
N1 0.0324(17) 0.0335(16) 0.0293(13) -0.0173(12) -0.0090(13) 0.0036(13)
N2 0.0314(17) 0.0380(17) 0.0281(13) -0.0164(13) -0.0098(13) 0.0039(14)
N3 0.0340(17) 0.0322(16) 0.0342(14) -0.0153(13) -0.0087(13) 0.0036(14)
C1 0.039(2) 0.044(2) 0.0360(18) -0.0208(17) -0.0084(17) 0.0009(18)
C2 0.050(3) 0.045(2) 0.044(2) -0.0263(18) -0.019(2) 0.001(2)
C3 0.042(2) 0.038(2) 0.048(2) -0.0193(18) -0.0163(19) -0.0022(18)
C4 0.031(2) 0.0315(19) 0.0381(18) -0.0113(15) -0.0123(16) 0.0032(16)
C5 0.0253(19) 0.040(2) 0.045(2) -0.0171(17) -0.0077(17) 0.0001(16)
C6 0.030(2) 0.048(2) 0.0365(18) -0.0139(17) 0.0007(17) 0.0032(18)
C7 0.034(2) 0.040(2) 0.0299(17) -0.0162(16) -0.0110(16) 0.0109(17)
C8 0.0246(18) 0.0300(18) 0.0290(16) -0.0119(14) -0.0103(15) 0.0070(15)
C9 0.0302(19) 0.0289(18) 0.0282(16) -0.0102(14) -0.0099(15) 0.0052(15)
C10 0.051(3) 0.051(2) 0.0413(19) -0.0237(19) -0.023(2) 0.012(2)
C11 0.058(3) 0.067(3) 0.050(2) -0.029(2) -0.032(2) 0.016(2)
C12 0.057(3) 0.056(3) 0.039(2) -0.013(2) -0.022(2) 0.021(2)
C14 0.056(3) 0.036(2) 0.041(2) -0.0069(18) -0.010(2) 0.017(2)
C15 0.061(3) 0.028(2) 0.049(2) -0.0135(18) -0.011(2) 0.005(2)
C16 0.054(3) 0.033(2) 0.044(2) -0.0197(17) -0.0173(19) 0.0035(19)
C17 0.033(2) 0.0303(18) 0.0291(16) -0.0142(15) -0.0036(15) 0.0011(15)
C18 0.0312(19) 0.0340(19) 0.0255(15) -0.0126(14) -0.0028(15) 0.0048(16)
C13 0.040(2) 0.038(2) 0.0310(17) -0.0101(16) -0.0063(17) 0.0098(18)
C19 0.043(2) 0.038(2) 0.052(2) -0.0220(18) -0.016(2) 0.0008(19)
C20 0.048(3) 0.046(2) 0.066(3) -0.016(2) -0.014(2) -0.014(2)
C21 0.045(3) 0.054(3) 0.045(2) -0.010(2) -0.005(2) -0.005(2)
C22 0.035(2) 0.042(2) 0.0319(18) -0.0063(17) -0.0079(17) 0.0039(18)
C23 0.045(3) 0.054(3) 0.0263(18) -0.0067(18) -0.0002(18) 0.012(2)
C24 0.056(3) 0.065(3) 0.0271(18) -0.0210(19) -0.0082(19) 0.021(2)
C25 0.047(2) 0.047(2) 0.0319(17) -0.0206(17) -0.0116(17) 0.013(2)
C26 0.037(2) 0.040(2) 0.0251(16) -0.0150(15) -0.0112(16) 0.0091(17)
C27 0.033(2) 0.038(2) 0.0262(16) -0.0103(15) -0.0115(15) 0.0063(16)
C28 0.102(4) 0.045(3) 0.061(3) -0.035(2) -0.012(3) 0.018(3)
C29 0.23(2) 0.161(17) 0.133(9) -0.075(10) -0.059(11) 0.048(16)
C30 0.116(3) 0.083(3) 0.103(3) -0.036(2) -0.044(2) 0.014(2)
C31 0.118(3) 0.091(2) 0.124(3) -0.042(2) -0.043(2) 0.013(2)
C32 0.126(3) 0.091(3) 0.126(3) -0.046(2) -0.031(2) 0.013(3)

loop_
_atom_type_symbol
_atom_type_description
_atom_type_scat_dispersion_real
_atom_type_scat_dispersion_imag
_atom_type_scat_source
C C 0.0033 0.0016 'International Tables Vol C Tables 4.2.6.8 and 6.1.1.4'
H H 0.0000 0.0000 'International Tables Vol C Tables 4.2.6.8 and 6.1.1.4'
Cl Cl 0.1484 0.1585 'International Tables Vol C Tables 4.2.6.8 and 6.1.1.4'
Eu Eu -0.1578 3.6682 'International Tables Vol C Tables 4.2.6.8 and 6.1.1.4'
N N 0.0061 0.0033 'International Tables Vol C Tables 4.2.6.8 and 6.1.1.4'
O O 0.0106 0.0060 'International Tables Vol C Tables 4.2.6.8 and 6.1.1.4'

loop_
_geom_angle_atom_site_label_1
_geom_angle_atom_site_label_2
_geom_angle_atom_site_label_3
_geom_angle
_geom_angle_site_symmetry_1
_geom_angle_site_symmetry_3
Eu1 Eu1 H4 59.0(9) 2_666 .
O4 Eu1 Eu1 73.24(6) . 2_666
O4 Eu1 H4 15.0(9) . .
O4 Eu1 Cl2 66.51(7) . 2_666
O4 Eu1 N1 70.07(10) . .
O4 Eu1 N2 145.18(10) . .
O4 Eu1 N3 119.70(9) . .
O4 Eu1 C26 90.08(9) . .
Cl2 Eu1 Eu1 92.420(17) 2_666 2_666
Cl2 Eu1 H4 74.0(9) 2_666 .
O1 Eu1 Eu1 35.13(5) 2_666 2_666
O1 Eu1 Eu1 35.81(6) . 2_666
O1 Eu1 O4 81.45(8) . .
O1 Eu1 O4 71.36(9) 2_666 .
O1 Eu1 H4 67.3(9) . .
O1 Eu1 H4 63.1(10) 2_666 .
O1 Eu1 Cl2 126.46(6) . 2_666
O1 Eu1 Cl2 58.92(5) 2_666 2_666
O1 Eu1 O1 70.94(10) . 2_666
O1 Eu1 N1 65.60(8) . .
O1 Eu1 N1 124.80(8) 2_666 .
O1 Eu1 N2 139.58(8) 2_666 .
O1 Eu1 N2 93.93(8) . .
O1 Eu1 N3 152.85(9) . .
O1 Eu1 N3 98.42(9) 2_666 .
O1 Eu1 C26 159.04(9) . .
O1 Eu1 C26 124.40(9) 2_666 .
O2 Eu1 Eu1 75.38(5) . 2_666
O2 Eu1 O4 146.00(8) . .
O2 Eu1 H4 133.8(9) . .
O2 Eu1 Cl2 102.39(7) . 2_666
O2 Eu1 O1 75.52(8) . 2_666
O2 Eu1 O1 80.78(8) . .
O2 Eu1 N1 126.38(9) . .
O2 Eu1 N2 64.96(9) . .
O2 Eu1 N3 72.29(9) . .
O2 Eu1 C26 115.32(8) . .
O3 Eu1 Eu1 153.32(6) . 2_666
O3 Eu1 O4 80.09(9) . .
O3 Eu1 H4 94.4(9) . .
O3 Eu1 Cl2 76.65(7) . 2_666
O3 Eu1 O1 133.72(8) . 2_666
O3 Eu1 O1 139.90(9) . .
O3 Eu1 O2 130.41(8) . .
O3 Eu1 N1 74.69(9) . .
O3 Eu1 N2 81.81(9) . .
O3 Eu1 N3 65.25(9) . .
O3 Eu1 C26 19.23(10) . .
N1 Eu1 Eu1 95.84(6) . 2_666
N1 Eu1 H4 69.6(10) . .
N1 Eu1 Cl2 131.06(7) . 2_666
N1 Eu1 N2 76.59(10) . .
N1 Eu1 N3 134.89(9) . .
N1 Eu1 C26 93.51(9) . .
N2 Eu1 Eu1 120.87(6) . 2_666
N2 Eu1 H4 145.7(10) . .
N2 Eu1 Cl2 136.42(6) . 2_666
N2 Eu1 N3 77.98(9) . .
N2 Eu1 C26 82.11(9) . .
N3 Eu1 Eu1 129.22(7) . 2_666
N3 Eu1 H4 131.2(9) . .
N3 Eu1 Cl2 58.66(7) . 2_666
N3 Eu1 C26 46.31(10) . .
C26 Eu1 Eu1 156.67(6) . 2_666
C26 Eu1 H4 105.0(9) . .
C26 Eu1 Cl2 65.55(7) . 2_666
Eu1 O4 H4 110(3) . .
C28 O4 Eu1 134.3(2) . .
C28 O4 H4 113(4) . .
C7 Cl2 Eu1 88.07(13) . 2_666
Eu1 O1 Eu1 109.06(10) . 2_666
C8 O1 Eu1 121.14(19) . .
C8 O1 Eu1 124.65(18) . 2_666
C17 O2 Eu1 123.2(2) . .
C26 O3 Eu1 125.8(2) . .
C1 N1 Eu1 126.5(2) . .
C1 N1 C9 117.6(3) . .
C9 N1 Eu1 115.8(2) . .
C10 N2 Eu1 127.5(3) . .
C10 N2 C18 117.8(3) . .
C18 N2 Eu1 114.4(2) . .
C19 N3 Eu1 127.8(2) . .
C19 N3 C27 119.2(3) . .
C27 N3 Eu1 112.1(2) . .
N1 C1 H1 117.9 . .
N1 C1 C2 124.1(3) . .
C2 C1 H1 117.9 . .
C1 C2 H2 120.6 . .
C3 C2 C1 118.8(4) . .
C3 C2 H2 120.6 . .
C2 C3 H3 120.4 . .
C2 C3 C4 119.3(4) . .
C4 C3 H3 120.4 . .
C3 C4 C5 124.8(4) . .
C3 C4 C9 118.2(3) . .
C9 C4 C5 117.0(3) . .
C4 C5 Cl1 119.5(3) . .
C6 C5 Cl1 119.2(3) . .
C6 C5 C4 121.1(4) . .
C5 C6 H6 119.8 . .
C5 C6 C7 120.4(3) . .
C7 C6 H6 119.8 . .
C6 C7 Cl2 118.6(3) . .
C8 C7 Cl2 118.8(3) . .
C8 C7 C6 122.6(4) . .
O1 C8 C7 124.0(3) . .
O1 C8 C9 120.5(3) . .
C7 C8 C9 115.4(3) . .
N1 C9 C4 121.8(3) . .
N1 C9 C8 115.4(3) . .
C4 C9 C8 122.7(3) . .
N2 C10 H10 118.4 . .
N2 C10 C11 123.3(4) . .
C11 C10 H10 118.4 . .
C10 C11 H11 120.1 . .
C12 C11 C10 119.8(4) . .
C12 C11 H11 120.1 . .
C11 C12 H12 120.2 . .
C11 C12 C13 119.6(4) . .
C13 C12 H12 120.2 . .
C15 C14 Cl3 119.0(4) . .
C15 C14 C13 121.7(4) . .
C13 C14 Cl3 119.3(4) . .
C14 C15 H15 119.9 . .
C14 C15 C16 120.2(4) . .
C16 C15 H15 119.9 . .
C15 C16 Cl4 118.7(3) . .
C17 C16 Cl4 118.9(3) . .
C17 C16 C15 122.4(4) . .
O2 C17 C16 124.0(4) . .
O2 C17 C18 119.4(3) . .
C16 C17 C18 116.6(3) . .
N2 C18 C17 116.2(3) . .
N2 C18 C13 122.2(4) . .
C17 C18 C13 121.6(3) . .
C12 C13 C14 125.6(4) . .
C12 C13 C18 117.2(4) . .
C14 C13 C18 117.1(4) . .
N3 C19 H19 118.9 . .
N3 C19 C20 122.1(4) . .
C20 C19 H19 118.9 . .
C19 C20 H20 120.1 . .
C21 C20 C19 119.8(4) . .
C21 C20 H20 120.1 . .
C20 C21 H21 119.8 . .
C20 C21 C22 120.4(4) . .
C22 C21 H21 119.8 . .
C21 C22 C23 126.5(4) . .
C21 C22 C27 116.4(4) . .
C23 C22 C27 117.1(4) . .
C22 C23 Cl5 119.0(4) . .
C24 C23 Cl5 119.4(3) . .
C24 C23 C22 121.6(4) . .
C23 C24 H24 119.6 . .
C23 C24 C25 120.8(4) . .
C25 C24 H24 119.6 . .
C24 C25 Cl6 119.6(3) . .
C24 C25 C26 122.3(4) . .
C26 C25 Cl6 118.2(3) . .
O3 C26 Eu1 35.00(15) . .
O3 C26 C25 123.9(4) . .
O3 C26 C27 119.7(3) . .
C25 C26 Eu1 158.0(3) . .
C25 C26 C27 116.3(3) . .
C27 C26 Eu1 85.06(19) . .
N3 C27 C22 122.1(4) . .
N3 C27 C26 116.1(3) . .
C26 C27 C22 121.8(3) . .
O4 C28 H28A 109.5 . .
O4 C28 H28B 109.5 . .
O4 C28 H28C 109.5 . .
H28A C28 H28B 109.5 . .
H28A C28 H28C 109.5 . .
H28B C28 H28C 109.5 . .
H29A C29 H29B 109.5 . .
H29A C29 H29C 109.5 . .
H29B C29 H29C 109.5 . .
C30 C29 H29A 109.5 . .
C30 C29 H29B 109.5 . .
C30 C29 H29C 109.5 . .
C31 C30 C29 118.6(11) . .
C31 C30 C32 123.5(7) . 2_556
C32 C30 C29 117.1(11) 2_556 .
C30 C31 H31 119.0 . .
C30 C31 C32 122.0(8) . .
C32 C31 H31 119.0 . .
C30 C32 H32 122.8 2_556 .
C31 C32 C30 114.5(7) . 2_556
C31 C32 H32 122.8 . .

loop_
_geom_bond_atom_site_label_1
_geom_bond_atom_site_label_2
_geom_bond_distance
_geom_bond_site_symmetry_2
Eu1 Eu1 3.9405(15) 2_666
Eu1 O4 2.449(3) .
Eu1 H4 2.80(4) .
Eu1 Cl2 3.4090(18) 2_666
Eu1 O1 2.439(2) 2_666
Eu1 O1 2.399(2) .
Eu1 O2 2.362(2) .
Eu1 O3 2.275(2) .
Eu1 N1 2.579(3) .
Eu1 N2 2.615(3) .
Eu1 N3 2.647(3) .
Eu1 C26 3.219(3) .
O4 H4 0.77(4) .
O4 C28 1.405(5) .
Cl1 C5 1.736(4) .
Cl2 Eu1 3.4090(18) 2_666
Cl2 C7 1.737(4) .
Cl3 C14 1.748(4) .
Cl4 C16 1.732(4) .
Cl5 C23 1.743(4) .
Cl6 C25 1.734(5) .
O1 Eu1 2.440(2) 2_666
O1 C8 1.322(4) .
O2 C17 1.315(4) .
O3 C26 1.307(4) .
N1 C1 1.317(4) .
N1 C9 1.380(4) .
N2 C10 1.312(5) .
N2 C18 1.368(5) .
N3 C19 1.312(5) .
N3 C27 1.366(4) .
C1 H1 0.9300 .
C1 C2 1.402(5) .
C2 H2 0.9300 .
C2 C3 1.372(5) .
C3 H3 0.9300 .
C3 C4 1.406(5) .
C4 C5 1.418(5) .
C4 C9 1.410(5) .
C5 C6 1.355(5) .
C6 H6 0.9300 .
C6 C7 1.394(5) .
C7 C8 1.387(4) .
C8 C9 1.430(5) .
C10 H10 0.9300 .
C10 C11 1.414(6) .
C11 H11 0.9300 .
C11 C12 1.344(6) .
C12 H12 0.9300 .
C12 C13 1.406(6) .
C14 C15 1.347(6) .
C14 C13 1.417(6) .
C15 H15 0.9300 .
C15 C16 1.409(5) .
C16 C17 1.381(5) .
C17 C18 1.428(5) .
C18 C13 1.430(5) .
C19 H19 0.9300 .
C19 C20 1.411(5) .
C20 H20 0.9300 .
C20 C21 1.358(6) .
C21 H21 0.9300 .
C21 C22 1.402(6) .
C22 C23 1.409(6) .
C22 C27 1.434(5) .
C23 C24 1.346(6) .
C24 H24 0.9300 .
C24 C25 1.390(5) .
C25 C26 1.395(5) .
C26 C27 1.422(5) .
C28 H28A 0.9600 .
C28 H28B 0.9600 .
C28 H28C 0.9600 .
C29 H29A 0.9600 .
C29 H29B 0.9600 .
C29 H29C 0.9600 .
C29 C30 1.505(17) .
C30 C31 1.351(9) .
C30 C32 1.424(10) 2_556
C31 H31 0.9300 .
C31 C32 1.363(9) .
C32 C30 1.424(10) 2_556
C32 H32 0.9300 .

loop_
_geom_torsion_atom_site_label_1
_geom_torsion_atom_site_label_2
_geom_torsion_atom_site_label_3
_geom_torsion_atom_site_label_4
_geom_torsion
_geom_torsion_site_symmetry_1
_geom_torsion_site_symmetry_2
_geom_torsion_site_symmetry_3
_geom_torsion_site_symmetry_4
Eu1 Cl2 C7 C6 149.0(3) 2_666 . . .
Eu1 Cl2 C7 C8 -32.8(3) 2_666 . . .
Eu1 O1 C8 C7 45.2(4) 2_666 . . .
Eu1 O1 C8 C7 -163.0(2) . . . .
Eu1 O1 C8 C9 -137.1(2) 2_666 . . .
Eu1 O1 C8 C9 14.7(4) . . . .
Eu1 O2 C17 C16 -164.2(3) . . . .
Eu1 O2 C17 C18 15.2(4) . . . .
Eu1 O3 C26 C25 170.8(3) . . . .
Eu1 O3 C26 C27 -8.7(5) . . . .
Eu1 N1 C1 C2 179.6(3) . . . .
Eu1 N1 C9 C4 176.9(3) . . . .
Eu1 N1 C9 C8 -1.8(4) . . . .
Eu1 N2 C10 C11 -176.2(3) . . . .
Eu1 N2 C18 C17 -5.1(3) . . . .
Eu1 N2 C18 C13 175.0(2) . . . .
Eu1 N3 C19 C20 167.2(3) . . . .
Eu1 N3 C27 C22 -169.7(3) . . . .
Eu1 N3 C27 C26 7.8(4) . . . .
Eu1 C26 C27 N3 -5.9(3) . . . .
Eu1 C26 C27 C22 171.6(3) . . . .
Cl1 C5 C6 C7 -179.5(3) . . . .
Cl2 C7 C8 O1 8.3(5) . . . .
Cl2 C7 C8 C9 -169.5(2) . . . .
Cl3 C14 C15 C16 178.1(3) . . . .
Cl3 C14 C13 C12 1.6(5) . . . .
Cl3 C14 C13 C18 -178.6(3) . . . .
Cl4 C16 C17 O2 4.9(5) . . . .
Cl4 C16 C17 C18 -174.5(3) . . . .
Cl5 C23 C24 C25 179.0(3) . . . .
Cl6 C25 C26 Eu1 16.8(9) . . . .
Cl6 C25 C26 O3 2.7(5) . . . .
Cl6 C25 C26 C27 -177.8(3) . . . .
O1 C8 C9 N1 -7.9(5) . . . .
O1 C8 C9 C4 173.4(3) . . . .
O2 C17 C18 N2 -5.4(4) . . . .
O2 C17 C18 C13 174.5(3) . . . .
O3 C26 C27 N3 -0.9(5) . . . .
O3 C26 C27 C22 176.6(3) . . . .
N1 C1 C2 C3 2.8(6) . . . .
N2 C10 C11 C12 2.2(6) . . . .
N2 C18 C13 C12 1.7(5) . . . .
N2 C18 C13 C14 -178.2(3) . . . .
N3 C19 C20 C21 0.9(7) . . . .
C1 N1 C9 C4 -3.7(5) . . . .
C1 N1 C9 C8 177.6(3) . . . .
C1 C2 C3 C4 -2.5(6) . . . .
C2 C3 C4 C5 178.4(4) . . . .
C2 C3 C4 C9 -0.7(5) . . . .
C3 C4 C5 Cl1 0.2(5) . . . .
C3 C4 C5 C6 -176.3(4) . . . .
C3 C4 C9 N1 3.9(5) . . . .
C3 C4 C9 C8 -177.5(3) . . . .
C4 C5 C6 C7 -3.0(6) . . . .
C5 C4 C9 N1 -175.3(3) . . . .
C5 C4 C9 C8 3.4(5) . . . .
C5 C6 C7 Cl2 175.0(3) . . . .
C5 C6 C7 C8 -3.1(6) . . . .
C6 C7 C8 O1 -173.6(3) . . . .
C6 C7 C8 C9 8.6(5) . . . .
C7 C8 C9 N1 169.9(3) . . . .
C7 C8 C9 C4 -8.8(5) . . . .
C9 N1 C1 C2 0.3(5) . . . .
C9 C4 C5 Cl1 179.2(3) . . . .
C9 C4 C5 C6 2.7(5) . . . .
C10 N2 C18 C17 179.9(3) . . . .
C10 N2 C18 C13 0.0(5) . . . .
C10 C11 C12 C13 -0.4(6) . . . .
C11 C12 C13 C14 178.4(4) . . . .
C11 C12 C13 C18 -1.5(6) . . . .
C14 C15 C16 Cl4 179.1(3) . . . .
C14 C15 C16 C17 -1.2(6) . . . .
C15 C14 C13 C12 -176.9(4) . . . .
C15 C14 C13 C18 2.9(6) . . . .
C15 C16 C17 O2 -174.8(3) . . . .
C15 C16 C17 C18 5.8(5) . . . .
C16 C17 C18 N2 174.0(3) . . . .
C16 C17 C18 C13 -6.1(5) . . . .
C17 C18 C13 C12 -178.2(3) . . . .
C17 C18 C13 C14 1.9(5) . . . .
C18 N2 C10 C11 -2.0(5) . . . .
C13 C14 C15 C16 -3.4(6) . . . .
C19 N3 C27 C22 0.0(5) . . . .
C19 N3 C27 C26 177.5(3) . . . .
C19 C20 C21 C22 -0.4(7) . . . .
C20 C21 C22 C23 -179.1(4) . . . .
C20 C21 C22 C27 -0.3(6) . . . .
C21 C22 C23 Cl5 -0.7(6) . . . .
C21 C22 C23 C24 178.3(4) . . . .
C21 C22 C27 N3 0.5(5) . . . .
C21 C22 C27 C26 -176.9(4) . . . .
C22 C23 C24 C25 0.1(6) . . . .
C23 C22 C27 N3 179.4(3) . . . .
C23 C22 C27 C26 2.0(5) . . . .
C23 C24 C25 Cl6 179.2(3) . . . .
C23 C24 C25 C26 -1.1(6) . . . .
C24 C25 C26 Eu1 -162.9(5) . . . .
C24 C25 C26 O3 -177.0(3) . . . .
C24 C25 C26 C27 2.5(6) . . . .
C25 C26 C27 N3 179.5(3) . . . .
C25 C26 C27 C22 -3.0(5) . . . .
C27 N3 C19 C20 -0.7(6) . . . .
C27 C22 C23 Cl5 -179.5(3) . . . .
C27 C22 C23 C24 -0.5(6) . . . .
C29 C30 C31 C32 -169.6(9) . . . .
C30 C31 C32 C30 0.5(12) . . . 2_556
C32 C30 C31 C32 -0.5(13) 2_556 . . .
